data_1519153
loop_
_publ_author_name
'Green, Malcolm L.H.'
'Coles, Simon J.'
'Hursthouse, Michael B'

_publ_section_title
;
 C36H76Co2O18P6Zr
;
_journal_name_full 'Crystal Structure Report Archive'
_journal_page_first 1203
_journal_year 1995
_chemical_formula_moiety 'C36 H76 Co2 O18 P6 Zr'
_chemical_formula_sum 'C36 H76 Co2 O18 P6 Zr'
_chemical_formula_weight 1191.87
_space_group_IT_number 2
_symmetry_cell_setting triclinic
_symmetry_space_group_name_Hall '-P 1'
_symmetry_space_group_name_H-M 'P -1'
_atom_sites_solution_hydrogens geom
_atom_sites_solution_primary direct
_atom_sites_solution_secondary difmap
_cell_angle_alpha 83.286(14)
_cell_angle_beta 82.649(14)
_cell_angle_gamma 74.120(12)
_cell_formula_units_Z 2
_cell_length_a 12.353(3)
_cell_length_b 12.392(4)
_cell_length_c 18.1099(16)
_cell_measurement_temperature 120(2)
_cell_volume 2634.8(11)
_computing_cell_refinement REFINE
_computing_data_collection 'MADNES (Pflugrath & Messerschmidt, 1989)'
_computing_data_reduction 'ABSURD (Karaulov, 1992)'
_computing_publication_material SHELXL97
_computing_structure_refinement 'SHELXL97 (Sheldrick, 2008)'
_computing_structure_solution 'SIR92 (Altomare, Cascarano, Giacovazzo & Guaglitardi, 1993)'
_diffrn_ambient_temperature 120(2)
_diffrn_measured_fraction_theta_full 0.754
_diffrn_measured_fraction_theta_max 0.754
_diffrn_measurement_device_type 'Delft instruments FAST area detector'
_diffrn_measurement_method 'Intensity measurements as described by Darr, Drake, Hursthouse & Malik (1993)'
_diffrn_radiation_monochromator graphite
_diffrn_radiation_source 'rotating anode generator'
_diffrn_radiation_type MoK\a
_diffrn_radiation_wavelength 0.71069
_diffrn_reflns_av_R_equivalents 0.0900
_diffrn_reflns_av_sigmaI/netI 0.2826
_diffrn_reflns_limit_h_max 14
_diffrn_reflns_limit_h_min -13
_diffrn_reflns_limit_k_max 14
_diffrn_reflns_limit_k_min -13
_diffrn_reflns_limit_l_max 20
_diffrn_reflns_limit_l_min -20
_diffrn_reflns_number 10889
_diffrn_reflns_theta_full 25.13
_diffrn_reflns_theta_max 25.13
_diffrn_reflns_theta_min 1.97
_exptl_absorpt_coefficient_mu 1.062
_exptl_absorpt_correction_T_max 0.8921
_exptl_absorpt_correction_T_min 0.7846
_exptl_absorpt_correction_type multi-scan
_exptl_absorpt_process_details 'SORTAV (R.H.Blessing, 1995, 1997)'
_exptl_crystal_colour unk
_exptl_crystal_density_diffrn 1.502
_exptl_crystal_density_method 'not measured'
_exptl_crystal_description unk
_exptl_crystal_F_000 1240
_exptl_crystal_size_max 0.24
_exptl_crystal_size_mid 0.11
_exptl_crystal_size_min 0.11
_refine_diff_density_max 1.235
_refine_diff_density_min -0.453
_refine_diff_density_rms 0.112
_refine_ls_extinction_method none
_refine_ls_goodness_of_fit_ref 0.749
_refine_ls_hydrogen_treatment constr
_refine_ls_matrix_type full
_refine_ls_number_parameters 571
_refine_ls_number_reflns 7115
_refine_ls_number_restraints 0
_refine_ls_restrained_S_all 0.749
_refine_ls_R_factor_all 0.1038
_refine_ls_R_factor_gt 0.0570
_refine_ls_shift/su_max 0.001
_refine_ls_shift/su_mean 0.000
_refine_ls_structure_factor_coef Fsqd
_refine_ls_weighting_details 'calc w=1/[\s^2^(Fo^2^)+(0.0000P)^2^+0.0000P] where P=(Fo^2^+2Fc^2^)/3'
_refine_ls_weighting_scheme calc
_refine_ls_wR_factor_gt 0.1094
_refine_ls_wR_factor_ref 0.1201
_reflns_number_gt 3816
_reflns_number_total 7115
_reflns_threshold_expression >2\s(I)
_cod_data_source_file eCrystal-1203.cif
_cod_data_source_block s92
_cod_depositor_comments
;
Citation :
Green, Malcolm L.H. and Coles, Simon J. and Hursthouse, Michael B. (1995) 
University of Southampton, Crystal Structure Report Archive. 
(doi:10.5258/ecrystals/1203)

http://ecrystals.chem.soton.ac.uk/1203/

The following automatic conversions were performed:

'_symmetry_cell_setting' value 'Triclinic' changed to 'triclinic'
according to the built-in table from CIF Core dictionary named
'cif_core.dic' version 2.4.1 from 2010-06-29.

Automatic conversion script
Id: cif_fix_values 3105 2015-03-04 15:46:00Z robertas 
;
_cod_original_cell_volume 2634.7(11)
_cod_original_sg_symbol_H-M P-1
_cod_database_code 1519153

loop_
_symmetry_equiv_pos_as_xyz
'x, y, z'
'-x, -y, -z'

loop_
_atom_site_label
_atom_site_type_symbol
_atom_site_fract_x
_atom_site_fract_y
_atom_site_fract_z
_atom_site_U_iso_or_equiv
_atom_site_adp_type
_atom_site_occupancy
_atom_site_symmetry_multiplicity
_atom_site_calc_flag
_atom_site_refinement_flags
_atom_site_disorder_assembly
_atom_site_disorder_group
Zr1 Zr 0.0000 0.0000 0.5000 0.0200(2) Uani 1 2 d S . .
Zr2 Zr 0.5000 0.5000 0.0000 0.0226(2) Uani 1 2 d S . .
Co1 Co 0.14787(7) 0.24359(6) 0.49826(4) 0.0215(2) Uani 1 1 d . . .
Co2 Co 0.79929(7) 0.34020(7) 0.06126(5) 0.0276(2) Uani 1 1 d . . .
P1 P 0.02610(14) 0.21060(13) 0.58851(9) 0.0222(4) Uani 1 1 d . . .
P2 P 0.24228(14) 0.06971(13) 0.49504(9) 0.0214(4) Uani 1 1 d . . .
P3 P 0.03903(14) 0.24148(13) 0.41515(9) 0.0215(4) Uani 1 1 d . . .
P4 P 0.69541(16) 0.25679(15) 0.01531(10) 0.0378(5) Uani 1 1 d . . .
P5 P 0.33353(16) 0.56860(15) -0.13616(10) 0.0329(5) Uani 1 1 d . . .
P6 P 0.22890(16) 0.51553(16) 0.02153(10) 0.0349(5) Uani 1 1 d . . .
O1 O -0.0163(3) 0.1051(3) 0.5837(2) 0.0234(11) Uani 1 1 d . . .
O2 O 0.1713(3) -0.0151(3) 0.4899(2) 0.0239(11) Uani 1 1 d . . .
O3 O -0.0175(3) 0.1422(3) 0.4242(2) 0.0210(10) Uani 1 1 d . . .
O4 O 0.0817(3) 0.1922(3) 0.6661(2) 0.0272(11) Uani 1 1 d . . .
O5 O -0.0869(3) 0.3065(3) 0.6100(2) 0.0331(12) Uani 1 1 d . . .
O6 O 0.3378(3) 0.0480(3) 0.4258(2) 0.0278(12) Uani 1 1 d . . .
O7 O 0.3168(4) 0.0181(3) 0.5644(2) 0.0357(13) Uani 1 1 d . B .
O8 O -0.0606(3) 0.3524(3) 0.4056(2) 0.0281(12) Uani 1 1 d . . .
O9 O 0.0969(4) 0.2428(3) 0.3312(2) 0.0340(12) Uani 1 1 d . . .
O10 O 0.5706(4) 0.3276(3) 0.0117(2) 0.0364(13) Uani 1 1 d . . .
O11 O 0.4375(4) 0.4895(3) -0.0992(2) 0.0331(12) Uani 1 1 d . . .
O12 O 0.3468(3) 0.4846(4) 0.0539(2) 0.0354(13) Uani 1 1 d . . .
O13 O 0.7395(4) 0.2213(4) -0.0678(2) 0.0409(13) Uani 1 1 d . . .
O14 O 0.6849(4) 0.1331(4) 0.0520(3) 0.0606(17) Uani 1 1 d . . .
O15 O 0.3849(4) 0.6528(4) -0.1984(2) 0.0396(14) Uani 1 1 d . . .
O16 O 0.3013(4) 0.4924(4) -0.1923(2) 0.0433(14) Uani 1 1 d . . .
O17 O 0.2170(4) 0.4036(3) -0.0090(2) 0.0380(13) Uani 1 1 d . . .
O18 O 0.1383(4) 0.5214(4) 0.0937(2) 0.0418(14) Uani 1 1 d . . .
C1 C 0.2588(5) 0.2921(5) 0.5558(3) 0.0309(18) Uani 1 1 d . . .
H1 H 0.2663 0.2449 0.6011 0.037 Uiso 1 1 calc R . .
C2 C 0.1652(5) 0.3798(5) 0.5404(3) 0.0271(18) Uani 1 1 d . . .
H2 H 0.1112 0.4207 0.5762 0.033 Uiso 1 1 calc R . .
C3 C 0.1644(5) 0.3974(5) 0.4629(4) 0.0315(18) Uani 1 1 d . . .
H3 H 0.1097 0.4511 0.4358 0.038 Uiso 1 1 calc R . .
C4 C 0.2586(6) 0.3212(5) 0.4338(4) 0.0322(18) Uani 1 1 d . . .
H4 H 0.2675 0.2956 0.3854 0.039 Uiso 1 1 calc R . .
C5 C 0.3470(6) 0.2832(5) 0.4894(4) 0.038(2) Uani 1 1 d . . .
H5 H 0.3904 0.2030 0.4844 0.045 Uiso 1 1 calc R . .
C6 C 0.4286(5) 0.3597(5) 0.4870(4) 0.042(2) Uani 1 1 d . . .
H6A H 0.4783 0.3532 0.4401 0.063 Uiso 1 1 calc R . .
H6B H 0.4745 0.3360 0.5292 0.063 Uiso 1 1 calc R . .
H6C H 0.3845 0.4382 0.4901 0.063 Uiso 1 1 calc R . .
C7 C 0.0206(6) 0.1592(6) 0.7335(3) 0.042(2) Uani 1 1 d . . .
H7A H 0.0054 0.0858 0.7296 0.051 Uiso 1 1 calc R . .
H7B H -0.0527 0.2159 0.7424 0.051 Uiso 1 1 calc R . .
C8 C 0.0919(6) 0.1500(6) 0.7976(3) 0.049(2) Uani 1 1 d . . .
H8A H 0.0560 0.1182 0.8433 0.074 Uiso 1 1 calc R . .
H8B H 0.0981 0.2249 0.8054 0.074 Uiso 1 1 calc R . .
H8C H 0.1676 0.1008 0.7855 0.074 Uiso 1 1 calc R . .
C9 C -0.1911(6) 0.3222(5) 0.5768(4) 0.039(2) Uani 1 1 d . . .
H9A H -0.1947 0.2504 0.5597 0.047 Uiso 1 1 calc R . .
H9B H -0.1949 0.3787 0.5331 0.047 Uiso 1 1 calc R . .
C10 C -0.2861(7) 0.3611(8) 0.6335(5) 0.100(4) Uani 1 1 d . . .
H10A H -0.2983 0.2966 0.6671 0.150 Uiso 1 1 calc R . .
H10B H -0.3547 0.3973 0.6089 0.150 Uiso 1 1 calc R . .
H10C H -0.2687 0.4154 0.6624 0.150 Uiso 1 1 calc R . .
C11 C 0.4111(6) -0.0599(5) 0.4163(4) 0.045(2) Uani 1 1 d . . .
H11A H 0.3708 -0.1176 0.4367 0.054 Uiso 1 1 calc R . .
H11B H 0.4767 -0.0706 0.4451 0.054 Uiso 1 1 calc R . .
C12 C 0.4504(10) -0.0759(8) 0.3405(5) 0.169(6) Uani 1 1 d . . .
H12A H 0.3944 -0.0281 0.3086 0.254 Uiso 1 1 calc R . .
H12B H 0.4616 -0.1550 0.3320 0.254 Uiso 1 1 calc R . .
H12C H 0.5223 -0.0555 0.3284 0.254 Uiso 1 1 calc R . .
C13 C 0.3135(10) -0.0729(9) 0.6101(6) 0.169(5) Uani 1 1 d . . .
H13A H 0.2661 -0.1061 0.5842 0.203 Uiso 1 1 calc R A 1
H13B H 0.3913 -0.1206 0.5994 0.203 Uiso 1 1 calc R A 1
C14 C 0.2922(16) -0.1057(10) 0.6731(6) 0.282(11) Uani 1 1 d . B 1
H14A H 0.2534 -0.1651 0.6744 0.424 Uiso 1 1 calc R B 1
H14B H 0.2431 -0.0432 0.7000 0.424 Uiso 1 1 calc R B 1
H14C H 0.3625 -0.1357 0.6969 0.424 Uiso 1 1 calc R B 1
C15 C -0.1337(6) 0.3660(6) 0.3469(4) 0.040(2) Uani 1 1 d . . .
H15A H -0.1146 0.2961 0.3211 0.048 Uiso 1 1 calc R . .
H15B H -0.1225 0.4283 0.3098 0.048 Uiso 1 1 calc R . .
C16 C -0.2560(6) 0.3916(7) 0.3805(4) 0.059(2) Uani 1 1 d . . .
H16A H -0.3059 0.4112 0.3404 0.088 Uiso 1 1 calc R . .
H16B H -0.2716 0.4550 0.4115 0.088 Uiso 1 1 calc R . .
H16C H -0.2693 0.3252 0.4114 0.088 Uiso 1 1 calc R . .
C17 C 0.1458(8) 0.1389(7) 0.2954(4) 0.074(3) Uani 1 1 d . . .
H17A H 0.1849 0.0801 0.3321 0.088 Uiso 1 1 calc R . .
H17B H 0.0847 0.1128 0.2788 0.088 Uiso 1 1 calc R . .
C18 C 0.2219(8) 0.1538(7) 0.2348(5) 0.091(4) Uani 1 1 d . . .
H18A H 0.2541 0.0823 0.2122 0.137 Uiso 1 1 calc R . .
H18B H 0.2827 0.1791 0.2513 0.137 Uiso 1 1 calc R . .
H18C H 0.1830 0.2105 0.1978 0.137 Uiso 1 1 calc R . .
C19 C 0.8849(6) 0.2109(6) 0.1325(4) 0.043(2) Uani 1 1 d . . .
H19 H 0.8311 0.1888 0.1692 0.051 Uiso 1 1 calc R . .
C20 C 0.9200(6) 0.3100(6) 0.1293(4) 0.036(2) Uani 1 1 d . . .
H20 H 0.9143 0.3541 0.1699 0.043 Uiso 1 1 calc R . .
C21 C 0.9636(6) 0.3322(6) 0.0579(4) 0.041(2) Uani 1 1 d . . .
H21 H 0.9942 0.3941 0.0404 0.049 Uiso 1 1 calc R . .
C22 C 0.9560(6) 0.2500(6) 0.0155(4) 0.050(2) Uani 1 1 d . . .
H22 H 0.9573 0.2552 -0.0374 0.059 Uiso 1 1 calc R . .
C23 C 0.9450(7) 0.1477(6) 0.0702(4) 0.055(2) Uani 1 1 d . . .
H23 H 0.8970 0.1056 0.0516 0.066 Uiso 1 1 calc R . .
C24 C 1.0656(7) 0.0691(6) 0.0828(5) 0.070(3) Uani 1 1 d . . .
H24A H 1.1081 0.0506 0.0344 0.105 Uiso 1 1 calc R . .
H24B H 1.0581 -0.0004 0.1125 0.105 Uiso 1 1 calc R . .
H24C H 1.1060 0.1079 0.1095 0.105 Uiso 1 1 calc R . .
C25 C 0.6711(8) 0.1779(9) -0.1075(5) 0.100(4) Uani 1 1 d . . .
H25A H 0.6984 0.0947 -0.1015 0.120 Uiso 1 1 calc R . .
H25B H 0.5933 0.1981 -0.0820 0.120 Uiso 1 1 calc R . .
C26 C 0.6643(12) 0.2057(14) -0.1747(7) 0.242(9) Uani 1 1 d . . .
H26A H 0.5968 0.1902 -0.1894 0.363 Uiso 1 1 calc R . .
H26B H 0.7317 0.1627 -0.2035 0.363 Uiso 1 1 calc R . .
H26C H 0.6590 0.2863 -0.1846 0.363 Uiso 1 1 calc R . .
C27 C 0.6237(8) 0.1186(8) 0.1210(5) 0.098(4) Uani 1 1 d . . .
H27A H 0.5632 0.1885 0.1295 0.118 Uiso 1 1 calc R . .
H27B H 0.6747 0.1061 0.1609 0.118 Uiso 1 1 calc R . .
C28 C 0.5749(9) 0.0284(8) 0.1260(6) 0.143(4) Uani 1 1 d . . .
H28A H 0.5197 0.0323 0.1703 0.215 Uiso 1 1 calc R . .
H28B H 0.6340 -0.0426 0.1302 0.215 Uiso 1 1 calc R . .
H28C H 0.5368 0.0322 0.0812 0.215 Uiso 1 1 calc R . .
C29 C 0.4815(7) 0.6106(7) -0.2438(4) 0.065(3) Uani 1 1 d . . .
H29A H 0.4650 0.6277 -0.2966 0.078 Uiso 1 1 calc R . .
H29B H 0.5052 0.5276 -0.2337 0.078 Uiso 1 1 calc R . .
C30 C 0.5750(8) 0.6570(8) -0.2329(4) 0.085(3) Uani 1 1 d . . .
H30A H 0.6447 0.6159 -0.2605 0.128 Uiso 1 1 calc R . .
H30B H 0.5851 0.6493 -0.1795 0.128 Uiso 1 1 calc R . .
H30C H 0.5575 0.7368 -0.2513 0.128 Uiso 1 1 calc R . .
C31 C 0.3123(9) 0.3816(7) -0.1831(5) 0.106(4) Uani 1 1 d . . .
H31A H 0.2467 0.3681 -0.1495 0.127 Uiso 1 1 calc R . .
H31B H 0.3809 0.3458 -0.1573 0.127 Uiso 1 1 calc R . .
C32 C 0.3201(8) 0.3278(6) -0.2468(4) 0.089(3) Uani 1 1 d . . .
H32A H 0.3159 0.2501 -0.2329 0.134 Uiso 1 1 calc R . .
H32B H 0.3922 0.3275 -0.2765 0.134 Uiso 1 1 calc R . .
H32C H 0.2575 0.3676 -0.2763 0.134 Uiso 1 1 calc R . .
C33 C 0.2511(7) 0.2949(6) 0.0375(4) 0.057(2) Uani 1 1 d . . .
H33A H 0.3105 0.2978 0.0685 0.068 Uiso 1 1 calc R . .
H33B H 0.1852 0.2829 0.0715 0.068 Uiso 1 1 calc R . .
C34 C 0.2942(9) 0.2004(6) -0.0101(5) 0.097(4) Uani 1 1 d . . .
H34A H 0.3674 0.2047 -0.0368 0.146 Uiso 1 1 calc R . .
H34B H 0.2403 0.2049 -0.0464 0.146 Uiso 1 1 calc R . .
H34C H 0.3036 0.1290 0.0211 0.146 Uiso 1 1 calc R . .
C35 C 0.1436(6) 0.5725(7) 0.1569(4) 0.062(3) Uani 1 1 d . . .
H35A H 0.1152 0.6553 0.1478 0.075 Uiso 1 1 calc R . .
H35B H 0.2228 0.5548 0.1689 0.075 Uiso 1 1 calc R . .
C36 C 0.0717(7) 0.5293(6) 0.2211(4) 0.063(3) Uani 1 1 d . . .
H36A H 0.0758 0.5635 0.2664 0.094 Uiso 1 1 calc R . .
H36B H 0.0997 0.4472 0.2292 0.094 Uiso 1 1 calc R . .
H36C H -0.0070 0.5490 0.2093 0.094 Uiso 1 1 calc R . .

loop_
_atom_site_aniso_label
_atom_site_aniso_U_11
_atom_site_aniso_U_22
_atom_site_aniso_U_33
_atom_site_aniso_U_23
_atom_site_aniso_U_13
_atom_site_aniso_U_12
Zr1 0.0250(5) 0.0141(4) 0.0226(5) -0.0011(4) -0.0059(4) -0.0064(4)
Zr2 0.0148(5) 0.0299(5) 0.0223(5) -0.0027(4) -0.0030(4) -0.0039(4)
Co1 0.0236(5) 0.0168(4) 0.0251(5) -0.0032(4) -0.0045(4) -0.0056(4)
Co2 0.0203(5) 0.0332(5) 0.0285(5) -0.0071(4) -0.0071(4) -0.0016(5)
P1 0.0233(10) 0.0183(8) 0.0271(9) -0.0057(8) -0.0042(8) -0.0067(8)
P2 0.0190(10) 0.0190(9) 0.0273(9) -0.0038(8) -0.0049(8) -0.0048(8)
P3 0.0260(10) 0.0167(8) 0.0211(9) 0.0004(8) -0.0043(8) -0.0042(8)
P4 0.0326(12) 0.0381(11) 0.0437(12) -0.0084(10) -0.0110(9) -0.0057(10)
P5 0.0301(11) 0.0382(11) 0.0314(10) -0.0045(9) -0.0086(9) -0.0078(10)
P6 0.0255(11) 0.0449(11) 0.0332(11) -0.0001(9) -0.0031(9) -0.0089(10)
O1 0.027(3) 0.018(2) 0.026(2) -0.0021(19) -0.001(2) -0.008(2)
O2 0.023(3) 0.011(2) 0.038(3) -0.0019(19) -0.005(2) -0.004(2)
O3 0.027(3) 0.020(2) 0.021(2) 0.0001(18) -0.0082(19) -0.012(2)
O4 0.035(3) 0.029(2) 0.021(2) 0.0038(19) -0.008(2) -0.013(2)
O5 0.019(3) 0.026(2) 0.055(3) -0.024(2) -0.002(2) 0.000(2)
O6 0.023(3) 0.018(2) 0.037(3) -0.012(2) 0.013(2) 0.000(2)
O7 0.040(3) 0.020(2) 0.044(3) 0.008(2) -0.018(2) -0.002(2)
O8 0.031(3) 0.022(2) 0.030(2) -0.003(2) -0.017(2) 0.002(2)
O9 0.051(3) 0.029(2) 0.027(2) -0.011(2) 0.000(2) -0.018(2)
O10 0.020(3) 0.041(3) 0.047(3) -0.002(2) -0.008(2) -0.005(2)
O11 0.025(3) 0.035(3) 0.034(3) -0.014(2) -0.010(2) 0.009(2)
O12 0.018(3) 0.064(3) 0.021(2) 0.017(2) -0.008(2) -0.011(2)
O13 0.033(3) 0.059(3) 0.036(3) -0.029(2) -0.002(2) -0.012(3)
O14 0.054(4) 0.031(3) 0.103(4) 0.006(3) -0.037(3) -0.013(3)
O15 0.041(3) 0.043(3) 0.028(3) 0.003(2) 0.003(2) -0.006(3)
O16 0.038(3) 0.044(3) 0.048(3) -0.015(2) -0.025(2) 0.002(3)
O17 0.035(3) 0.029(3) 0.049(3) 0.000(2) -0.008(2) -0.007(2)
O18 0.022(3) 0.070(3) 0.032(3) -0.011(3) 0.007(2) -0.011(3)
C1 0.028(4) 0.033(4) 0.037(4) -0.007(3) 0.001(3) -0.018(3)
C2 0.020(4) 0.017(3) 0.045(4) -0.018(3) 0.004(3) -0.002(3)
C3 0.022(4) 0.021(3) 0.056(5) 0.008(3) -0.009(3) -0.017(3)
C4 0.044(5) 0.023(4) 0.036(4) -0.003(3) -0.011(3) -0.016(4)
C5 0.031(4) 0.033(4) 0.054(5) -0.021(4) 0.006(4) -0.015(4)
C6 0.016(4) 0.046(4) 0.070(5) -0.016(4) -0.005(4) -0.015(4)
C7 0.059(5) 0.043(4) 0.031(4) -0.009(4) -0.003(4) -0.021(4)
C8 0.067(6) 0.051(5) 0.025(4) -0.007(4) -0.006(4) -0.004(5)
C9 0.036(5) 0.032(4) 0.050(5) -0.001(4) -0.013(4) -0.008(4)
C10 0.038(6) 0.178(11) 0.077(7) -0.002(7) 0.005(5) -0.025(7)
C11 0.042(5) 0.042(4) 0.050(5) -0.018(4) 0.007(4) -0.006(4)
C12 0.237(14) 0.113(8) 0.062(7) -0.053(6) -0.039(8) 0.145(9)
C13 0.203(10) 0.193(10) 0.162(9) 0.151(7) -0.159(8) -0.139(9)
C14 0.69(3) 0.110(9) 0.085(10) 0.009(8) -0.049(16) -0.176(15)
C15 0.045(5) 0.040(4) 0.034(4) 0.007(3) -0.023(4) -0.003(4)
C16 0.042(5) 0.091(6) 0.047(5) 0.011(4) -0.019(4) -0.023(5)
C17 0.074(7) 0.076(6) 0.046(5) 0.002(5) 0.005(5) 0.014(6)
C18 0.096(8) 0.094(7) 0.075(7) -0.017(6) 0.034(6) -0.027(7)
C19 0.018(4) 0.043(4) 0.061(5) 0.006(4) -0.009(4) 0.000(4)
C20 0.025(4) 0.043(4) 0.041(4) -0.015(4) -0.015(3) 0.001(4)
C21 0.020(4) 0.051(5) 0.048(5) 0.005(4) -0.009(4) -0.004(4)
C22 0.035(5) 0.059(5) 0.052(5) -0.001(4) -0.020(4) -0.002(4)
C23 0.053(5) 0.028(4) 0.086(6) -0.022(4) -0.033(5) 0.004(4)
C24 0.047(6) 0.039(5) 0.123(7) 0.010(5) -0.042(5) -0.002(4)
C25 0.058(7) 0.156(9) 0.087(7) -0.055(7) -0.022(6) -0.001(7)
C26 0.194(15) 0.37(2) 0.172(12) -0.100(14) -0.115(11) -0.015(16)
C27 0.114(8) 0.123(8) 0.066(7) 0.045(6) 0.007(6) -0.073(7)
C28 0.188(10) 0.180(9) 0.119(9) -0.068(7) 0.045(8) -0.148(8)
C29 0.059(6) 0.095(7) 0.037(5) -0.004(5) 0.012(4) -0.023(6)
C30 0.102(7) 0.125(8) 0.046(5) 0.016(5) -0.021(5) -0.060(7)
C31 0.158(9) 0.076(6) 0.106(8) -0.022(6) -0.060(7) -0.042(7)
C32 0.137(9) 0.061(6) 0.076(6) -0.039(5) -0.018(6) -0.021(6)
C33 0.046(5) 0.049(5) 0.077(6) 0.012(4) -0.016(4) -0.020(4)
C34 0.107(9) 0.033(5) 0.128(9) -0.003(6) 0.023(7) 0.002(6)
C35 0.022(5) 0.083(6) 0.075(6) -0.029(5) 0.007(4) -0.001(5)
C36 0.070(7) 0.066(6) 0.046(5) 0.001(4) 0.011(5) -0.019(5)

loop_
_atom_type_symbol
_atom_type_description
_atom_type_scat_dispersion_real
_atom_type_scat_dispersion_imag
_atom_type_scat_source
C C 0.0033 0.0016 'International Tables Vol C Tables 4.2.6.8 and 6.1.1.4'
H H 0.0000 0.0000 'International Tables Vol C Tables 4.2.6.8 and 6.1.1.4'
O O 0.0106 0.0060 'International Tables Vol C Tables 4.2.6.8 and 6.1.1.4'
P P 0.1023 0.0942 'International Tables Vol C Tables 4.2.6.8 and 6.1.1.4'
Co Co 0.3494 0.9721 'International Tables Vol C Tables 4.2.6.8 and 6.1.1.4'
Zr Zr -2.9673 0.5597 'International Tables Vol C Tables 4.2.6.8 and 6.1.1.4'

loop_
_geom_angle_atom_site_label_1
_geom_angle_atom_site_label_2
_geom_angle_atom_site_label_3
_geom_angle
_geom_angle_site_symmetry_1
_geom_angle_site_symmetry_3
O2 Zr1 O2 180.0 . 2_556
O2 Zr1 O1 87.66(15) . .
O2 Zr1 O1 92.34(15) 2_556 .
O2 Zr1 O1 92.34(15) . 2_556
O2 Zr1 O1 87.66(15) 2_556 2_556
O1 Zr1 O1 180.0 . 2_556
O2 Zr1 O3 88.40(15) . .
O2 Zr1 O3 91.60(15) 2_556 .
O1 Zr1 O3 87.58(14) . .
O1 Zr1 O3 92.42(14) 2_556 .
O2 Zr1 O3 91.60(15) . 2_556
O2 Zr1 O3 88.40(15) 2_556 2_556
O1 Zr1 O3 92.42(14) . 2_556
O1 Zr1 O3 87.58(14) 2_556 2_556
O3 Zr1 O3 180.0 . 2_556
O12 Zr2 O12 180.0(3) . 2_665
O12 Zr2 O10 92.22(17) . .
O12 Zr2 O10 87.78(17) 2_665 .
O12 Zr2 O10 87.78(17) . 2_665
O12 Zr2 O10 92.22(17) 2_665 2_665
O10 Zr2 O10 180.0(2) . 2_665
O12 Zr2 O11 92.77(16) . 2_665
O12 Zr2 O11 87.23(16) 2_665 2_665
O10 Zr2 O11 88.26(16) . 2_665
O10 Zr2 O11 91.74(16) 2_665 2_665
O12 Zr2 O11 87.23(16) . .
O12 Zr2 O11 92.77(16) 2_665 .
O10 Zr2 O11 91.74(16) . .
O10 Zr2 O11 88.26(16) 2_665 .
O11 Zr2 O11 180.000(1) 2_665 .
C3 Co1 C2 40.9(2) . .
C3 Co1 C4 39.6(2) . .
C2 Co1 C4 66.0(2) . .
C3 Co1 C1 67.1(3) . .
C2 Co1 C1 39.7(2) . .
C4 Co1 C1 64.4(2) . .
C3 Co1 P3 94.33(19) . .
C2 Co1 P3 126.71(18) . .
C4 Co1 P3 99.12(18) . .
C1 Co1 P3 161.05(19) . .
C3 Co1 P2 140.00(19) . .
C2 Co1 P2 136.07(18) . .
C4 Co1 P2 100.51(18) . .
C1 Co1 P2 96.37(18) . .
P3 Co1 P2 95.88(7) . .
C3 Co1 P1 123.59(19) . .
C2 Co1 P1 93.96(19) . .
C4 Co1 P1 159.99(18) . .
C1 Co1 P1 101.03(18) . .
P3 Co1 P1 92.35(7) . .
P2 Co1 P1 94.52(7) . .
C20 Co2 C21 40.0(3) . .
C20 Co2 C19 40.4(3) . .
C21 Co2 C19 66.8(3) . .
C20 Co2 C22 66.4(3) . .
C21 Co2 C22 39.4(3) . .
C19 Co2 C22 65.4(3) . .
C20 Co2 P5 96.28(19) . 2_665
C21 Co2 P5 125.9(2) . 2_665
C19 Co2 P5 102.0(2) . 2_665
C22 Co2 P5 162.7(2) . 2_665
C20 Co2 P4 141.1(2) . .
C21 Co2 P4 137.9(2) . .
C19 Co2 P4 100.8(2) . .
C22 Co2 P4 98.4(2) . .
P5 Co2 P4 95.57(8) 2_665 .
C20 Co2 P6 122.0(2) . 2_665
C21 Co2 P6 92.3(2) . 2_665
C19 Co2 P6 159.1(2) . 2_665
C22 Co2 P6 98.8(2) . 2_665
P5 Co2 P6 90.15(8) 2_665 2_665
P4 Co2 P6 94.81(8) . 2_665
O1 P1 O5 104.2(2) . .
O1 P1 O4 106.6(2) . .
O5 P1 O4 99.0(2) . .
O1 P1 Co1 115.46(16) . .
O5 P1 Co1 120.58(17) . .
O4 P1 Co1 109.14(17) . .
O2 P2 O6 104.5(2) . .
O2 P2 O7 105.2(2) . .
O6 P2 O7 101.0(2) . .
O2 P2 Co1 115.62(16) . .
O6 P2 Co1 113.39(16) . .
O7 P2 Co1 115.49(16) . .
O3 P3 O8 105.7(2) . .
O3 P3 O9 105.0(2) . .
O8 P3 O9 98.0(2) . .
O3 P3 Co1 116.71(16) . .
O8 P3 Co1 114.42(16) . .
O9 P3 Co1 114.86(18) . .
O10 P4 O13 105.6(2) . .
O10 P4 O14 104.2(3) . .
O13 P4 O14 96.7(3) . .
O10 P4 Co2 113.86(18) . .
O13 P4 Co2 114.41(19) . .
O14 P4 Co2 119.9(2) . .
O11 P5 O16 104.9(2) . .
O11 P5 O15 105.6(2) . .
O16 P5 O15 98.6(2) . .
O11 P5 Co2 115.80(18) . 2_665
O16 P5 Co2 118.09(19) . 2_665
O15 P5 Co2 111.82(18) . 2_665
O12 P6 O17 106.8(2) . .
O12 P6 O18 104.7(2) . .
O17 P6 O18 99.0(3) . .
O12 P6 Co2 114.88(19) . 2_665
O17 P6 Co2 112.96(18) . 2_665
O18 P6 Co2 116.92(19) . 2_665
P1 O1 Zr1 133.1(2) . .
P2 O2 Zr1 132.9(2) . .
P3 O3 Zr1 131.7(2) . .
C7 O4 P1 119.6(4) . .
C9 O5 P1 123.2(4) . .
C11 O6 P2 121.4(4) . .
C13 O7 P2 127.7(6) . .
C15 O8 P3 119.9(4) . .
C17 O9 P3 121.1(4) . .
P4 O10 Zr2 131.4(3) . .
P5 O11 Zr2 129.8(2) . .
P6 O12 Zr2 128.2(2) . .
C25 O13 P4 119.6(5) . .
C27 O14 P4 122.0(5) . .
C29 O15 P5 119.9(5) . .
C31 O16 P5 127.2(5) . .
C33 O17 P6 118.5(4) . .
C35 O18 P6 123.6(5) . .
C2 C1 C5 109.5(6) . .
C2 C1 Co1 67.6(3) . .
C5 C1 Co1 92.7(4) . .
C2 C1 H1 125.3 . .
C5 C1 H1 125.3 . .
Co1 C1 H1 106.8 . .
C1 C2 C3 107.7(5) . .
C1 C2 Co1 72.7(3) . .
C3 C2 Co1 69.1(3) . .
C1 C2 H2 126.1 . .
C3 C2 H2 126.1 . .
Co1 C2 H2 123.6 . .
C4 C3 C2 106.0(6) . .
C4 C3 Co1 72.4(4) . .
C2 C3 Co1 70.0(3) . .
C4 C3 H3 127.0 . .
C2 C3 H3 127.0 . .
Co1 C3 H3 122.4 . .
C3 C4 C5 111.0(5) . .
C3 C4 Co1 68.0(4) . .
C5 C4 Co1 93.0(4) . .
C3 C4 H4 124.5 . .
C5 C4 H4 124.5 . .
Co1 C4 H4 106.5 . .
C1 C5 C4 92.9(5) . .
C1 C5 C6 115.3(5) . .
C4 C5 C6 115.0(6) . .
C1 C5 H5 110.8 . .
C4 C5 H5 110.8 . .
C6 C5 H5 110.8 . .
C5 C6 H6A 109.5 . .
C5 C6 H6B 109.5 . .
H6A C6 H6B 109.5 . .
C5 C6 H6C 109.5 . .
H6A C6 H6C 109.5 . .
H6B C6 H6C 109.5 . .
O4 C7 C8 108.3(6) . .
O4 C7 H7A 110.0 . .
C8 C7 H7A 110.0 . .
O4 C7 H7B 110.0 . .
C8 C7 H7B 110.0 . .
H7A C7 H7B 108.4 . .
C7 C8 H8A 109.5 . .
C7 C8 H8B 109.5 . .
H8A C8 H8B 109.5 . .
C7 C8 H8C 109.5 . .
H8A C8 H8C 109.5 . .
H8B C8 H8C 109.5 . .
O5 C9 C10 108.2(6) . .
O5 C9 H9A 110.1 . .
C10 C9 H9A 110.1 . .
O5 C9 H9B 110.1 . .
C10 C9 H9B 110.1 . .
H9A C9 H9B 108.4 . .
C9 C10 H10A 109.5 . .
C9 C10 H10B 109.5 . .
H10A C10 H10B 109.5 . .
C9 C10 H10C 109.5 . .
H10A C10 H10C 109.5 . .
H10B C10 H10C 109.5 . .
O6 C11 C12 112.4(6) . .
O6 C11 H11A 109.1 . .
C12 C11 H11A 109.1 . .
O6 C11 H11B 109.1 . .
C12 C11 H11B 109.1 . .
H11A C11 H11B 107.8 . .
C11 C12 H12A 109.5 . .
C11 C12 H12B 109.5 . .
H12A C12 H12B 109.5 . .
C11 C12 H12C 109.5 . .
H12A C12 H12C 109.5 . .
H12B C12 H12C 109.5 . .
C14 C13 O7 144.2(13) . .
C14 C13 H13A 100.9 . .
O7 C13 H13A 100.9 . .
C14 C13 H13B 100.9 . .
O7 C13 H13B 100.9 . .
H13A C13 H13B 104.4 . .
C13 C14 H14A 109.5 . .
C13 C14 H14B 109.5 . .
H14A C14 H14B 109.5 . .
C13 C14 H14C 109.5 . .
H14A C14 H14C 109.5 . .
H14B C14 H14C 109.5 . .
O8 C15 C16 109.4(5) . .
O8 C15 H15A 109.8 . .
C16 C15 H15A 109.8 . .
O8 C15 H15B 109.8 . .
C16 C15 H15B 109.8 . .
H15A C15 H15B 108.2 . .
C15 C16 H16A 109.5 . .
C15 C16 H16B 109.5 . .
H16A C16 H16B 109.5 . .
C15 C16 H16C 109.5 . .
H16A C16 H16C 109.5 . .
H16B C16 H16C 109.5 . .
C18 C17 O9 111.3(7) . .
C18 C17 H17A 109.4 . .
O9 C17 H17A 109.4 . .
C18 C17 H17B 109.4 . .
O9 C17 H17B 109.4 . .
H17A C17 H17B 108.0 . .
C17 C18 H18A 109.5 . .
C17 C18 H18B 109.5 . .
H18A C18 H18B 109.5 . .
C17 C18 H18C 109.5 . .
H18A C18 H18C 109.5 . .
H18B C18 H18C 109.5 . .
C20 C19 C23 108.4(6) . .
C20 C19 Co2 66.5(4) . .
C23 C19 Co2 91.8(5) . .
C20 C19 H19 125.8 . .
C23 C19 H19 125.8 . .
Co2 C19 H19 108.3 . .
C21 C20 C19 108.2(6) . .
C21 C20 Co2 70.6(4) . .
C19 C20 Co2 73.1(4) . .
C21 C20 H20 125.9 . .
C19 C20 H20 125.9 . .
Co2 C20 H20 122.1 . .
C20 C21 C22 108.6(7) . .
C20 C21 Co2 69.4(4) . .
C22 C21 Co2 73.3(4) . .
C20 C21 H21 125.7 . .
C22 C21 H21 125.7 . .
Co2 C21 H21 123.2 . .
C21 C22 C23 106.7(6) . .
C21 C22 Co2 67.3(4) . .
C23 C22 Co2 89.2(5) . .
C21 C22 H22 126.6 . .
C23 C22 H22 126.6 . .
Co2 C22 H22 109.6 . .
C19 C23 C22 96.8(5) . .
C19 C23 C24 116.2(6) . .
C22 C23 C24 109.7(6) . .
C19 C23 H23 111.1 . .
C22 C23 H23 111.1 . .
C24 C23 H23 111.1 . .
C23 C24 H24A 109.5 . .
C23 C24 H24B 109.5 . .
H24A C24 H24B 109.5 . .
C23 C24 H24C 109.5 . .
H24A C24 H24C 109.5 . .
H24B C24 H24C 109.5 . .
C26 C25 O13 120.2(12) . .
C26 C25 H25A 107.3 . .
O13 C25 H25A 107.3 . .
C26 C25 H25B 107.3 . .
O13 C25 H25B 107.3 . .
H25A C25 H25B 106.9 . .
C25 C26 H26A 109.5 . .
C25 C26 H26B 109.5 . .
H26A C26 H26B 109.5 . .
C25 C26 H26C 109.5 . .
H26A C26 H26C 109.5 . .
H26B C26 H26C 109.5 . .
O14 C27 C28 113.0(8) . .
O14 C27 H27A 109.0 . .
C28 C27 H27A 109.0 . .
O14 C27 H27B 109.0 . .
C28 C27 H27B 109.0 . .
H27A C27 H27B 107.8 . .
C27 C28 H28A 109.5 . .
C27 C28 H28B 109.5 . .
H28A C28 H28B 109.5 . .
C27 C28 H28C 109.5 . .
H28A C28 H28C 109.5 . .
H28B C28 H28C 109.5 . .
O15 C29 C30 112.7(7) . .
O15 C29 H29A 109.0 . .
C30 C29 H29A 109.0 . .
O15 C29 H29B 109.0 . .
C30 C29 H29B 109.0 . .
H29A C29 H29B 107.8 . .
C29 C30 H30A 109.5 . .
C29 C30 H30B 109.5 . .
H30A C30 H30B 109.5 . .
C29 C30 H30C 109.5 . .
H30A C30 H30C 109.5 . .
H30B C30 H30C 109.5 . .
O16 C31 C32 116.8(8) . .
O16 C31 H31A 108.1 . .
C32 C31 H31A 108.1 . .
O16 C31 H31B 108.1 . .
C32 C31 H31B 108.1 . .
H31A C31 H31B 107.3 . .
C31 C32 H32A 109.5 . .
C31 C32 H32B 109.5 . .
H32A C32 H32B 109.5 . .
C31 C32 H32C 109.5 . .
H32A C32 H32C 109.5 . .
H32B C32 H32C 109.5 . .
C34 C33 O17 110.6(6) . .
C34 C33 H33A 109.5 . .
O17 C33 H33A 109.5 . .
C34 C33 H33B 109.5 . .
O17 C33 H33B 109.5 . .
H33A C33 H33B 108.1 . .
C33 C34 H34A 109.5 . .
C33 C34 H34B 109.5 . .
H34A C34 H34B 109.5 . .
C33 C34 H34C 109.5 . .
H34A C34 H34C 109.5 . .
H34B C34 H34C 109.5 . .
O18 C35 C36 108.5(6) . .
O18 C35 H35A 110.0 . .
C36 C35 H35A 110.0 . .
O18 C35 H35B 110.0 . .
C36 C35 H35B 110.0 . .
H35A C35 H35B 108.4 . .
C35 C36 H36A 109.5 . .
C35 C36 H36B 109.5 . .
H36A C36 H36B 109.5 . .
C35 C36 H36C 109.5 . .
H36A C36 H36C 109.5 . .
H36B C36 H36C 109.5 . .

loop_
_geom_bond_atom_site_label_1
_geom_bond_atom_site_label_2
_geom_bond_distance
_geom_bond_site_symmetry_2
Zr1 O2 2.059(4) .
Zr1 O2 2.059(4) 2_556
Zr1 O1 2.067(3) .
Zr1 O1 2.067(3) 2_556
Zr1 O3 2.083(4) .
Zr1 O3 2.083(4) 2_556
Zr2 O12 2.062(4) .
Zr2 O12 2.062(4) 2_665
Zr2 O10 2.071(4) .
Zr2 O10 2.071(4) 2_665
Zr2 O11 2.075(4) 2_665
Zr2 O11 2.075(4) .
Co1 C3 1.994(6) .
Co1 C2 2.005(6) .
Co1 C4 2.051(7) .
Co1 C1 2.070(6) .
Co1 P3 2.1494(18) .
Co1 P2 2.1548(18) .
Co1 P1 2.1569(19) .
Co2 C20 1.984(6) .
Co2 C21 1.999(7) .
Co2 C19 2.071(7) .
Co2 C22 2.075(7) .
Co2 P5 2.141(2) 2_665
Co2 P4 2.147(2) .
Co2 P6 2.175(2) 2_665
P1 O1 1.550(4) .
P1 O5 1.604(4) .
P1 O4 1.607(4) .
P2 O2 1.558(4) .
P2 O6 1.601(4) .
P2 O7 1.619(4) .
P3 O3 1.556(4) .
P3 O8 1.583(4) .
P3 O9 1.595(4) .
P4 O10 1.557(4) .
P4 O13 1.603(4) .
P4 O14 1.630(5) .
P5 O11 1.561(4) .
P5 O16 1.618(4) .
P5 O15 1.633(5) .
P5 Co2 2.141(2) 2_665
P6 O12 1.572(4) .
P6 O17 1.601(4) .
P6 O18 1.603(4) .
P6 Co2 2.175(2) 2_665
O4 C7 1.430(7) .
O5 C9 1.445(8) .
O6 C11 1.410(7) .
O7 C13 1.325(10) .
O8 C15 1.447(7) .
O9 C17 1.454(8) .
O13 C25 1.420(9) .
O14 C27 1.394(9) .
O15 C29 1.372(8) .
O16 C31 1.335(9) .
O17 C33 1.489(8) .
O18 C35 1.387(8) .
C1 C2 1.386(8) .
C1 C5 1.508(8) .
C1 H1 0.9500 .
C2 C3 1.397(8) .
C2 H2 0.9500 .
C3 C4 1.371(8) .
C3 H3 0.9500 .
C4 C5 1.522(9) .
C4 H4 0.9500 .
C5 C6 1.556(9) .
C5 H5 1.0000 .
C6 H6A 0.9800 .
C6 H6B 0.9800 .
C6 H6C 0.9800 .
C7 C8 1.520(9) .
C7 H7A 0.9900 .
C7 H7B 0.9900 .
C8 H8A 0.9800 .
C8 H8B 0.9800 .
C8 H8C 0.9800 .
C9 C10 1.471(10) .
C9 H9A 0.9900 .
C9 H9B 0.9900 .
C10 H10A 0.9800 .
C10 H10B 0.9800 .
C10 H10C 0.9800 .
C11 C12 1.414(10) .
C11 H11A 0.9900 .
C11 H11B 0.9900 .
C12 H12A 0.9800 .
C12 H12B 0.9800 .
C12 H12C 0.9800 .
C13 C14 1.186(15) .
C13 H13A 0.9900 .
C13 H13B 0.9900 .
C14 H14A 0.9800 .
C14 H14B 0.9800 .
C14 H14C 0.9800 .
C15 C16 1.517(9) .
C15 H15A 0.9900 .
C15 H15B 0.9900 .
C16 H16A 0.9800 .
C16 H16B 0.9800 .
C16 H16C 0.9800 .
C17 C18 1.381(11) .
C17 H17A 0.9900 .
C17 H17B 0.9900 .
C18 H18A 0.9800 .
C18 H18B 0.9800 .
C18 H18C 0.9800 .
C19 C20 1.403(9) .
C19 C23 1.453(9) .
C19 H19 0.9500 .
C20 C21 1.363(9) .
C20 H20 0.9500 .
C21 C22 1.376(9) .
C21 H21 0.9500 .
C22 C23 1.540(10) .
C22 H22 0.9500 .
C23 C24 1.569(9) .
C23 H23 1.0000 .
C24 H24A 0.9800 .
C24 H24B 0.9800 .
C24 H24C 0.9800 .
C25 C26 1.233(14) .
C25 H25A 0.9900 .
C25 H25B 0.9900 .
C26 H26A 0.9800 .
C26 H26B 0.9800 .
C26 H26C 0.9800 .
C27 C28 1.398(12) .
C27 H27A 0.9900 .
C27 H27B 0.9900 .
C28 H28A 0.9800 .
C28 H28B 0.9800 .
C28 H28C 0.9800 .
C29 C30 1.467(11) .
C29 H29A 0.9900 .
C29 H29B 0.9900 .
C30 H30A 0.9800 .
C30 H30B 0.9800 .
C30 H30C 0.9800 .
C31 C32 1.379(9) .
C31 H31A 0.9900 .
C31 H31B 0.9900 .
C32 H32A 0.9800 .
C32 H32B 0.9800 .
C32 H32C 0.9800 .
C33 C34 1.476(10) .
C33 H33A 0.9900 .
C33 H33B 0.9900 .
C34 H34A 0.9800 .
C34 H34B 0.9800 .
C34 H34C 0.9800 .
C35 C36 1.509(10) .
C35 H35A 0.9900 .
C35 H35B 0.9900 .
C36 H36A 0.9800 .
C36 H36B 0.9800 .
C36 H36C 0.9800 .
